data_7242261
loop_
_publ_author_name
'Chuang, Po-Min'
'Huang, Yun-Wen'
'Liu, Yu-Lin'
'Wu, Jing-Yun'

_publ_section_title
;
 The influence of linker substitution on the fluorescence responsive
 sensing of isostructural coordination polymers: visual turn-on,
 ratiometric, and turn-off sensing in water
;
_journal_issue 11
_journal_name_full CrystEngComm
_journal_page_first 2222
_journal_page_last 2234
_journal_paper_doi 10.1039/D0CE01825B
_journal_volume 23
_journal_year 2021
_chemical_formula_sum 'C34 H24 N4.5 O12 Zn2'
_chemical_formula_weight 818.32
_space_group_crystal_system monoclinic
_space_group_IT_number 15
_space_group_name_Hall '-C 2yc'
_space_group_name_H-M_alt 'C 1 2/c 1'
_atom_sites_solution_hydrogens mixed
_audit_creation_method SHELXL-2014/7
_audit_update_record
;
2020-03-19 deposited with the CCDC.	2021-02-10 downloaded from the CCDC.
;
_cell_angle_alpha 90
_cell_angle_beta 102.003(4)
_cell_angle_gamma 90
_cell_formula_units_Z 8
_cell_length_a 23.723(2)
_cell_length_b 18.8503(19)
_cell_length_c 15.0119(13)
_cell_measurement_reflns_used 9903
_cell_measurement_temperature 150(2)
_cell_measurement_theta_max 26.45
_cell_measurement_theta_min 2.78
_cell_volume 6566.3(10)
_computing_cell_refinement 'Bruker D8 Venture'
_computing_data_collection 'Bruker D8 Venture'
_computing_data_reduction 'Bruker SAINT'
_computing_molecular_graphics 'Bruker SHELXTL'
_computing_publication_material 'Bruker SHELXTL'
_computing_structure_refinement 'SHELXL-2014/7 (Sheldrick, 2014)'
_computing_structure_solution 'SHELXS-97 (Sheldrick 2008)'
_diffrn_ambient_temperature 150(2)
_diffrn_measured_fraction_theta_full 0.971
_diffrn_measured_fraction_theta_max 0.968
_diffrn_measurement_device_type 'Photon 100 CMOS detector'
_diffrn_measurement_method 'phi and omega scans'
_diffrn_radiation_type MoK\a
_diffrn_radiation_wavelength 0.71073
_diffrn_reflns_av_R_equivalents 0.0470
_diffrn_reflns_av_unetI/netI 0.0274
_diffrn_reflns_Laue_measured_fraction_full 0.971
_diffrn_reflns_Laue_measured_fraction_max 0.968
_diffrn_reflns_limit_h_max 29
_diffrn_reflns_limit_h_min -29
_diffrn_reflns_limit_k_max 23
_diffrn_reflns_limit_k_min -23
_diffrn_reflns_limit_l_max 18
_diffrn_reflns_limit_l_min -18
_diffrn_reflns_number 52414
_diffrn_reflns_point_group_measured_fraction_full 0.971
_diffrn_reflns_point_group_measured_fraction_max 0.968
_diffrn_reflns_theta_full 25.242
_diffrn_reflns_theta_max 26.477
_diffrn_reflns_theta_min 2.784
_exptl_absorpt_coefficient_mu 1.536
_exptl_absorpt_correction_T_max 0.9281
_exptl_absorpt_correction_T_min 0.6754
_exptl_absorpt_correction_type multi-scan
_exptl_crystal_colour yellow
_exptl_crystal_density_diffrn 1.656
_exptl_crystal_description prism
_exptl_crystal_F_000 3324
_exptl_crystal_size_max 0.64
_exptl_crystal_size_mid 0.32
_exptl_crystal_size_min 0.21
_refine_diff_density_max 2.455
_refine_diff_density_min -0.493
_refine_diff_density_rms 0.115
_refine_ls_extinction_method none
_refine_ls_goodness_of_fit_ref 1.075
_refine_ls_hydrogen_treatment constr
_refine_ls_matrix_type full
_refine_ls_number_parameters 487
_refine_ls_number_reflns 6567
_refine_ls_number_restraints 0
_refine_ls_restrained_S_all 1.075
_refine_ls_R_factor_all 0.0791
_refine_ls_R_factor_gt 0.0565
_refine_ls_shift/su_max 0.001
_refine_ls_shift/su_mean 0.000
_refine_ls_structure_factor_coef Fsqd
_refine_ls_weighting_details 'w=1/[\s^2^(Fo^2^)+(0.0546P)^2^+79.0131P] where P=(Fo^2^+2Fc^2^)/3'
_refine_ls_weighting_scheme calc
_refine_ls_wR_factor_gt 0.1383
_refine_ls_wR_factor_ref 0.1554
_reflns_Friedel_coverage 0.000
_reflns_number_gt 5131
_reflns_number_total 6567
_reflns_threshold_expression 'I > 2\s(I)'
_cod_data_source_file d0ce01825b2.cif
_cod_data_source_block shelx
_cod_depositor_comments 'Adding full bibliography for 7242261--7242264.cif.'
_cod_original_cell_volume 6566.4(11)
_cod_original_sg_symbol_H-M 'C 2/c'
_cod_original_formula_sum 'C34 H24 N4.50 O12 Zn2'
_cod_database_code 7242261
_shelx_shelxl_version_number 2014/7
_shelx_space_group_comment
;
The symmetry employed for this shelxl refinement is uniquely defined
by the following loop, which should always be used as a source of
symmetry information in preference to the above space-group names.
They are only intended as comments.
;

loop_
_space_group_symop_operation_xyz
'x, y, z'
'-x, y, -z+1/2'
'x+1/2, y+1/2, z'
'-x+1/2, y+1/2, -z+1/2'
'-x, -y, -z'
'x, -y, z-1/2'
'-x+1/2, -y+1/2, -z'
'x+1/2, -y+1/2, z-1/2'

loop_
_atom_site_label
_atom_site_type_symbol
_atom_site_fract_x
_atom_site_fract_y
_atom_site_fract_z
_atom_site_U_iso_or_equiv
_atom_site_adp_type
_atom_site_occupancy
_atom_site_site_symmetry_order
_atom_site_calc_flag
_atom_site_refinement_flags_posn
_atom_site_refinement_flags_adp
_atom_site_refinement_flags_occupancy
_atom_site_disorder_assembly
_atom_site_disorder_group
C1 C 0.4675(2) 0.6846(3) 0.3468(4) 0.0270(10) Uani 1 1 d . . . . .
C2 C 0.4199(2) 0.7054(3) 0.2797(4) 0.0297(11) Uani 1 1 d . . . . .
H2 H 0.4109 0.7540 0.2677 0.036 Uiso 1 1 calc R U . . .
C3 C 0.3868(2) 0.6520(3) 0.2317(3) 0.0272(10) Uani 1 1 d . . . . .
H3 H 0.3550 0.6650 0.1848 0.033 Uiso 1 1 calc R U . . .
C4 C 0.39781(19) 0.5796(3) 0.2491(3) 0.0235(10) Uani 1 1 d . . . . .
C5 C 0.44668(19) 0.5602(3) 0.3141(3) 0.0225(9) Uani 1 1 d . . . . .
H5 H 0.4561 0.5115 0.3252 0.027 Uiso 1 1 calc R U . . .
C6 C 0.48114(19) 0.6123(3) 0.3621(3) 0.0228(10) Uani 1 1 d . . . . .
C7 C 0.53355(19) 0.6104(3) 0.4324(3) 0.0213(9) Uani 1 1 d . . . . .
C8 C 0.56984(19) 0.5560(3) 0.4703(3) 0.0235(10) Uani 1 1 d . . . . .
H8 H 0.5603 0.5081 0.4542 0.028 Uiso 1 1 calc R U . . .
C9 C 0.62077(19) 0.5722(3) 0.5327(3) 0.0226(10) Uani 1 1 d . . . . .
C10 C 0.6313(2) 0.6430(3) 0.5597(3) 0.0290(11) Uani 1 1 d . . . . .
H10 H 0.6642 0.6534 0.6057 0.035 Uiso 1 1 calc R U . . .
C11 C 0.5960(2) 0.6983(3) 0.5225(4) 0.0304(11) Uani 1 1 d . . . . .
H11 H 0.6046 0.7459 0.5413 0.037 Uiso 1 1 calc R U . . .
C12 C 0.5472(2) 0.6817(3) 0.4561(3) 0.0254(10) Uani 1 1 d . . . . .
C13 C 0.3317(2) 0.4029(3) 0.1748(4) 0.0296(11) Uani 1 1 d . . . . .
H13 H 0.3439 0.3549 0.1737 0.035 Uiso 1 1 calc R U . . .
C14 C 0.37247(19) 0.4536(3) 0.2032(3) 0.0294(11) Uani 1 1 d . . . . .
H14 H 0.4119 0.4403 0.2205 0.035 Uiso 1 1 calc R U . . .
C15 C 0.35696(19) 0.5248(3) 0.2072(3) 0.0217(9) Uani 1 1 d . . . . .
C16 C 0.2984(2) 0.5406(3) 0.1745(3) 0.0275(10) Uani 1 1 d . . . . .
H16 H 0.2851 0.5883 0.1716 0.033 Uiso 1 1 calc R U . . .
C17 C 0.2601(2) 0.4852(3) 0.1466(3) 0.0292(11) Uani 1 1 d . . . . .
H17 H 0.2207 0.4967 0.1248 0.035 Uiso 1 1 calc R U . . .
C18 C 0.69033(19) 0.3936(3) 0.5902(3) 0.0244(10) Uani 1 1 d . . . . .
H18 H 0.6794 0.3451 0.5854 0.029 Uiso 1 1 calc R U . . .
C19 C 0.64930(19) 0.4436(3) 0.5588(3) 0.0249(10) Uani 1 1 d . . . . .
H19 H 0.6112 0.4293 0.5318 0.030 Uiso 1 1 calc R U . . .
C20 C 0.66304(19) 0.5157(2) 0.5661(3) 0.0217(9) Uani 1 1 d . . . . .
C21 C 0.7205(2) 0.5320(3) 0.6053(4) 0.0334(12) Uani 1 1 d . . . . .
H21 H 0.7324 0.5801 0.6122 0.040 Uiso 1 1 calc R U . . .
C22 C 0.7598(2) 0.4784(3) 0.6339(4) 0.0339(12) Uani 1 1 d . . . . .
H22 H 0.7986 0.4909 0.6590 0.041 Uiso 1 1 calc R U . . .
C23 C 0.5684(2) 0.1483(3) 0.4503(3) 0.0260(10) Uani 1 1 d . . . . .
C24 C 0.53834(19) 0.2059(3) 0.4067(3) 0.0230(10) Uani 1 1 d . . . . .
C25 C 0.4835(2) 0.2000(3) 0.3526(3) 0.0266(10) Uani 1 1 d . . . . .
H25 H 0.4642 0.2407 0.3236 0.032 Uiso 1 1 calc R U . . .
C26 C 0.4575(2) 0.1339(3) 0.3414(3) 0.0326(12) Uani 1 1 d . . . . .
C27 C 0.4868(2) 0.0754(3) 0.3839(4) 0.0469(16) Uani 1 1 d . . . . .
H27 H 0.4691 0.0300 0.3762 0.056 Uiso 1 1 calc R U . . .
C28 C 0.5419(2) 0.0823(3) 0.4377(4) 0.0450(15) Uani 1 1 d . . . . .
H28 H 0.5615 0.0417 0.4661 0.054 Uiso 1 1 calc R U . . .
C29 C 0.6299(2) 0.1507(3) 0.5047(3) 0.0262(10) Uani 1 1 d . . . . .
C30 C 0.3979(2) 0.1258(3) 0.2807(4) 0.0384(13) Uani 1 1 d . . . . .
C31 C 0.2428(2) 0.2506(3) 0.4049(3) 0.0244(10) Uani 1 1 d . . . . .
C32 C 0.2206(2) 0.2982(3) 0.5425(3) 0.0271(10) Uani 1 1 d . . . . .
H32 H 0.2005 0.3318 0.5714 0.033 Uiso 0.5 1 calc R U P . .
C33 C 0.2133(2) 0.2983(3) 0.4486(3) 0.0270(10) Uani 1 1 d . . . . .
H33 H 0.1877 0.3314 0.4136 0.032 Uiso 0.5 1 calc R U P A 2
C34 C 0.2402(2) 0.2539(3) 0.3037(3) 0.0280(11) Uani 1 1 d . . . . .
N1 N 0.50676(17) 0.7258(2) 0.4050(3) 0.0307(9) Uani 1 1 d . . . . .
H101 H 0.5061 0.7723 0.4089 0.037 Uiso 1 1 calc R U . . .
N2 N 0.27501(16) 0.4170(2) 0.1482(3) 0.0254(9) Uani 1 1 d . . . . .
N3 N 0.74546(15) 0.4097(2) 0.6278(2) 0.0219(8) Uani 1 1 d . . . . .
N4 N 0.56467(18) 0.2766(3) 0.4158(3) 0.0345(10) Uani 1 1 d . . . . .
N5 N 0.1665(4) 0.3437(6) 0.4091(7) 0.041(2) Uani 0.5 1 d . . P B 1
O1 O 0.26691(13) 0.25742(18) 0.0968(2) 0.0253(7) Uani 1 1 d . . . . .
H102 H 0.2890 0.2721 0.0671 0.038 Uiso 1 1 d R U . . .
O2 O 0.37706(15) 0.1813(2) 0.2392(2) 0.0367(9) Uani 1 1 d . . . . .
O3 O 0.37466(19) 0.0664(3) 0.2736(4) 0.0671(16) Uani 1 1 d . . . . .
O4 O 0.67020(14) 0.1464(2) 0.4645(2) 0.0317(8) Uani 1 1 d . . . . .
O5 O 0.63765(14) 0.1537(2) 0.5910(2) 0.0311(8) Uani 1 1 d . . . . .
O6 O 0.5402(2) 0.3244(3) 0.3711(5) 0.081(2) Uani 1 1 d . . . . .
O7 O 0.61124(16) 0.2838(2) 0.4683(3) 0.0434(10) Uani 1 1 d . . . . .
O8 O 0.22276(18) 0.3108(2) 0.2647(2) 0.0375(9) Uani 1 1 d . . . . .
O9 O 0.25688(17) 0.1999(2) 0.2692(2) 0.0364(9) Uani 1 1 d . . . . .
O10 O 0.1652(4) 0.4062(5) 0.4370(7) 0.061(3) Uani 0.5 1 d . . P B 1
O11 O 0.1291(4) 0.3179(6) 0.3509(7) 0.064(3) Uani 0.5 1 d . . P B 1
Zn1 Zn 0.22233(2) 0.33197(3) 0.13482(3) 0.02182(15) Uani 1 1 d . . . . .
Zn2 Zn 0.29993(2) 0.17251(3) 0.16273(3) 0.02218(15) Uani 1 1 d . . . . .
O12 O 0.0279(3) 0.3762(3) 0.3739(4) 0.0791(17) Uani 1 1 d . . . . .
H103 H 0.0508 0.3903 0.3429 0.119 Uiso 1 1 d R U . . .
H104 H -0.0065 0.3874 0.3547 0.119 Uiso 1 1 d R U . . .
O13 O 0.0845(3) 0.4232(3) 0.2198(5) 0.091(2) Uani 1 1 d . . . . .
H105 H 0.1012 0.4024 0.1836 0.136 Uiso 1 1 d R U . . .
H106 H 0.0970 0.4647 0.2316 0.136 Uiso 1 1 d R U . . .

loop_
_atom_site_aniso_label
_atom_site_aniso_U_11
_atom_site_aniso_U_22
_atom_site_aniso_U_33
_atom_site_aniso_U_23
_atom_site_aniso_U_13
_atom_site_aniso_U_12
C1 0.022(2) 0.026(3) 0.034(3) -0.003(2) 0.008(2) 0.0042(19)
C2 0.023(2) 0.023(3) 0.043(3) 0.001(2) 0.005(2) 0.0052(19)
C3 0.020(2) 0.029(3) 0.030(3) 0.002(2) 0.0005(19) 0.0051(19)
C4 0.018(2) 0.028(3) 0.025(2) -0.0040(19) 0.0065(18) 0.0019(19)
C5 0.016(2) 0.025(2) 0.027(2) 0.0004(19) 0.0060(18) -0.0003(18)
C6 0.017(2) 0.026(2) 0.025(2) 0.0007(19) 0.0041(18) 0.0022(18)
C7 0.016(2) 0.027(2) 0.022(2) -0.0026(19) 0.0057(17) 0.0009(18)
C8 0.021(2) 0.025(2) 0.024(2) -0.0022(19) 0.0050(18) -0.0033(19)
C9 0.016(2) 0.029(3) 0.022(2) 0.0012(19) 0.0032(17) -0.0001(18)
C10 0.019(2) 0.034(3) 0.031(3) -0.008(2) 0.000(2) -0.005(2)
C11 0.024(2) 0.028(3) 0.039(3) -0.010(2) 0.005(2) -0.006(2)
C12 0.020(2) 0.025(3) 0.032(3) -0.004(2) 0.0072(19) -0.0014(19)
C13 0.020(2) 0.031(3) 0.036(3) -0.009(2) 0.003(2) 0.005(2)
C14 0.012(2) 0.038(3) 0.036(3) -0.009(2) -0.0004(19) 0.004(2)
C15 0.021(2) 0.026(2) 0.018(2) -0.0005(18) 0.0034(17) 0.0020(18)
C16 0.023(2) 0.029(3) 0.028(2) 0.001(2) 0.0017(19) 0.004(2)
C17 0.017(2) 0.036(3) 0.030(3) -0.003(2) -0.0055(19) 0.005(2)
C18 0.019(2) 0.027(3) 0.025(2) 0.000(2) 0.0004(18) -0.0026(19)
C19 0.016(2) 0.032(3) 0.024(2) -0.004(2) -0.0005(18) -0.0031(19)
C20 0.017(2) 0.026(2) 0.021(2) -0.0023(19) 0.0018(17) -0.0035(18)
C21 0.019(2) 0.030(3) 0.046(3) 0.005(2) -0.004(2) -0.004(2)
C22 0.017(2) 0.038(3) 0.041(3) 0.005(2) -0.006(2) -0.006(2)
C23 0.019(2) 0.036(3) 0.020(2) 0.002(2) -0.0037(18) -0.002(2)
C24 0.015(2) 0.032(3) 0.021(2) 0.0002(19) 0.0018(17) -0.0036(18)
C25 0.021(2) 0.038(3) 0.018(2) 0.004(2) -0.0002(18) 0.001(2)
C26 0.024(3) 0.045(3) 0.025(2) 0.002(2) -0.004(2) -0.005(2)
C27 0.031(3) 0.040(3) 0.059(4) 0.011(3) -0.015(3) -0.012(3)
C28 0.035(3) 0.038(3) 0.051(4) 0.013(3) -0.017(3) -0.004(3)
C29 0.017(2) 0.034(3) 0.024(2) 0.004(2) -0.0035(19) -0.0028(19)
C30 0.029(3) 0.047(4) 0.033(3) 0.005(3) -0.008(2) -0.006(3)
C31 0.026(2) 0.030(3) 0.016(2) -0.0048(19) 0.0032(18) -0.013(2)
C32 0.025(2) 0.029(3) 0.030(3) -0.008(2) 0.012(2) -0.007(2)
C33 0.024(2) 0.027(3) 0.029(3) -0.002(2) 0.0029(19) -0.008(2)
C34 0.026(2) 0.040(3) 0.018(2) -0.006(2) 0.0051(18) -0.018(2)
N1 0.027(2) 0.023(2) 0.041(2) -0.0044(19) 0.0047(19) 0.0011(17)
N2 0.0173(19) 0.035(2) 0.023(2) -0.0028(17) 0.0015(15) 0.0002(17)
N3 0.0146(18) 0.032(2) 0.0180(18) 0.0016(16) 0.0005(14) -0.0007(16)
N4 0.024(2) 0.037(3) 0.039(3) 0.003(2) -0.0014(19) -0.0039(19)
N5 0.041(5) 0.046(6) 0.034(5) 0.003(4) 0.000(4) 0.000(5)
O1 0.0213(16) 0.0352(19) 0.0189(15) 0.0006(14) 0.0031(12) 0.0021(14)
O2 0.0225(18) 0.051(2) 0.0303(19) 0.0019(17) -0.0099(15) -0.0026(16)
O3 0.040(2) 0.060(3) 0.083(4) 0.022(3) -0.029(2) -0.023(2)
O4 0.0202(17) 0.049(2) 0.0244(17) 0.0041(16) 0.0014(14) -0.0022(15)
O5 0.0191(16) 0.052(2) 0.0209(17) 0.0009(16) -0.0002(13) -0.0012(15)
O6 0.045(3) 0.046(3) 0.127(5) 0.039(3) -0.036(3) -0.012(2)
O7 0.031(2) 0.040(2) 0.049(2) -0.0049(19) -0.0140(18) -0.0086(17)
O8 0.051(2) 0.042(2) 0.0215(18) 0.0032(16) 0.0117(17) -0.0009(18)
O9 0.051(2) 0.040(2) 0.0205(18) -0.0056(16) 0.0126(16) -0.0126(18)
O10 0.062(6) 0.041(5) 0.077(7) 0.004(5) 0.008(5) 0.007(5)
O11 0.048(5) 0.081(7) 0.054(6) -0.023(5) -0.012(5) 0.004(5)
Zn1 0.0159(3) 0.0309(3) 0.0170(3) -0.0013(2) -0.00035(19) -0.0008(2)
Zn2 0.0160(3) 0.0312(3) 0.0164(3) 0.0000(2) -0.00353(19) -0.0021(2)
O12 0.110(5) 0.044(3) 0.093(4) 0.004(3) 0.044(4) 0.001(3)
O13 0.098(5) 0.057(3) 0.143(6) -0.020(4) 0.081(4) -0.014(3)

loop_
_atom_type_symbol
_atom_type_description
_atom_type_scat_dispersion_real
_atom_type_scat_dispersion_imag
_atom_type_scat_source
C C 0.0033 0.0016 'International Tables Vol C Tables 4.2.6.8 and 6.1.1.4'
H H 0.0000 0.0000 'International Tables Vol C Tables 4.2.6.8 and 6.1.1.4'
N N 0.0061 0.0033 'International Tables Vol C Tables 4.2.6.8 and 6.1.1.4'
O O 0.0106 0.0060 'International Tables Vol C Tables 4.2.6.8 and 6.1.1.4'
Zn Zn 0.2839 1.4301 'International Tables Vol C Tables 4.2.6.8 and 6.1.1.4'

loop_
_geom_angle_atom_site_label_1
_geom_angle_atom_site_label_2
_geom_angle_atom_site_label_3
_geom_angle
_geom_angle_site_symmetry_1
_geom_angle_site_symmetry_3
_geom_angle_publ_flag
N1 C1 C2 129.4(5) . . ?
N1 C1 C6 109.8(4) . . ?
C2 C1 C6 120.7(5) . . ?
C3 C2 C1 117.1(5) . . ?
C2 C3 C4 123.2(4) . . ?
C5 C4 C3 118.6(4) . . ?
C5 C4 C15 119.6(4) . . ?
C3 C4 C15 121.6(4) . . ?
C6 C5 C4 119.5(4) . . ?
C5 C6 C1 120.8(4) . . ?
C5 C6 C7 133.3(4) . . ?
C1 C6 C7 105.9(4) . . ?
C8 C7 C12 120.8(4) . . ?
C8 C7 C6 133.0(4) . . ?
C12 C7 C6 106.1(4) . . ?
C7 C8 C9 119.4(4) . . ?
C8 C9 C10 118.6(4) . . ?
C8 C9 C20 120.0(4) . . ?
C10 C9 C20 121.4(4) . . ?
C11 C10 C9 123.1(4) . . ?
C10 C11 C12 117.5(5) . . ?
N1 C12 C11 129.8(5) . . ?
N1 C12 C7 109.8(4) . . ?
C11 C12 C7 120.4(5) . . ?
N2 C13 C14 123.6(5) . . ?
C13 C14 C15 120.8(4) . . ?
C14 C15 C16 116.0(4) . . ?
C14 C15 C4 122.6(4) . . ?
C16 C15 C4 121.2(4) . . ?
C17 C16 C15 118.8(5) . . ?
N2 C17 C16 124.4(4) . . ?
N3 C18 C19 123.3(5) . . ?
C18 C19 C20 120.4(4) . . ?
C19 C20 C21 115.9(4) . . ?
C19 C20 C9 123.0(4) . . ?
C21 C20 C9 121.1(4) . . ?
C22 C21 C20 120.3(5) . . ?
N3 C22 C21 122.8(4) . . ?
C24 C23 C28 117.6(4) . . ?
C24 C23 C29 124.9(4) . . ?
C28 C23 C29 117.3(4) . . ?
C23 C24 C25 122.8(5) . . ?
C23 C24 N4 120.1(4) . . ?
C25 C24 N4 117.1(4) . . ?
C26 C25 C24 118.9(5) . . ?
C25 C26 C27 119.4(5) . . ?
C25 C26 C30 119.9(5) . . ?
C27 C26 C30 120.7(5) . . ?
C26 C27 C28 120.9(5) . . ?
C23 C28 C27 120.5(5) . . ?
O4 C29 O5 122.6(4) . . ?
O4 C29 C23 119.3(4) . . ?
O5 C29 C23 118.1(4) . . ?
O3 C30 O2 125.6(5) . . ?
O3 C30 C26 118.8(5) . . ?
O2 C30 C26 115.5(5) . . ?
C33 C31 C32 118.5(4) . 7_556 ?
C33 C31 C34 122.0(5) . . ?
C32 C31 C34 119.3(5) 7_556 . ?
C33 C32 C31 120.7(5) . 7_556 ?
C32 C33 C31 120.8(5) . . ?
C32 C33 N5 110.2(6) . . ?
C31 C33 N5 128.1(6) . . ?
O9 C34 O8 127.6(4) . . ?
O9 C34 C31 115.8(5) . . ?
O8 C34 C31 116.6(5) . . ?
C12 N1 C1 108.3(4) . . ?
C17 N2 C13 116.2(4) . . ?
C17 N2 Zn1 127.5(3) . . ?
C13 N2 Zn1 115.6(3) . . ?
C22 N3 C18 117.2(4) . . ?
C22 N3 Zn2 125.9(3) . 8_556 ?
C18 N3 Zn2 116.7(3) . 8_556 ?
O6 N4 O7 122.9(5) . . ?
O6 N4 C24 119.0(4) . . ?
O7 N4 C24 118.1(4) . . ?
O11 N5 O10 123.5(11) . . ?
O11 N5 C33 116.7(10) . . ?
O10 N5 C33 119.7(9) . . ?
Zn1 O1 Zn2 129.57(17) . . ?
C30 O2 Zn2 116.2(3) . . ?
C29 O4 Zn2 145.3(3) . 2_655 ?
C29 O5 Zn1 105.3(3) . 8_556 ?
C34 O8 Zn1 124.4(3) . . ?
C34 O9 Zn2 139.0(3) . . ?
O1 Zn1 O8 104.73(15) . . ?
O1 Zn1 O5 125.49(14) . 8_455 ?
O8 Zn1 O5 98.61(15) . 8_455 ?
O1 Zn1 N2 104.11(15) . . ?
O8 Zn1 N2 100.65(16) . . ?
O5 Zn1 N2 119.04(16) 8_455 . ?
O2 Zn2 O1 117.06(15) . . ?
O2 Zn2 N3 133.56(16) . 8_455 ?
O1 Zn2 N3 109.24(14) . 8_455 ?
O2 Zn2 O9 94.30(16) . . ?
O1 Zn2 O9 88.69(15) . . ?
N3 Zn2 O9 90.02(15) 8_455 . ?
O2 Zn2 O4 95.54(15) . 2_655 ?
O1 Zn2 O4 84.99(14) . 2_655 ?
N3 Zn2 O4 84.71(14) 8_455 2_655 ?
O9 Zn2 O4 169.94(14) . 2_655 ?

loop_
_geom_bond_atom_site_label_1
_geom_bond_atom_site_label_2
_geom_bond_distance
_geom_bond_site_symmetry_2
_geom_bond_publ_flag
C1 N1 1.377(6) . ?
C1 C2 1.403(7) . ?
C1 C6 1.409(7) . ?
C2 C3 1.383(7) . ?
C3 C4 1.405(7) . ?
C4 C5 1.400(6) . ?
C4 C15 1.465(6) . ?
C5 C6 1.380(7) . ?
C6 C7 1.454(6) . ?
C7 C8 1.383(7) . ?
C7 C12 1.410(7) . ?
C8 C9 1.400(6) . ?
C9 C10 1.401(7) . ?
C9 C20 1.477(6) . ?
C10 C11 1.381(7) . ?
C11 C12 1.398(7) . ?
C12 N1 1.375(6) . ?
C13 N2 1.347(6) . ?
C13 C14 1.364(7) . ?
C14 C15 1.397(7) . ?
C15 C16 1.407(6) . ?
C16 C17 1.391(7) . ?
C17 N2 1.332(7) . ?
C18 N3 1.347(6) . ?
C18 C19 1.367(7) . ?
C19 C20 1.396(7) . ?
C20 C21 1.401(6) . ?
C21 C22 1.381(7) . ?
C22 N3 1.337(7) . ?
C23 C24 1.387(7) . ?
C23 C28 1.388(8) . ?
C23 C29 1.517(6) . ?
C24 C25 1.387(6) . ?
C24 N4 1.466(6) . ?
C25 C26 1.386(8) . ?
C26 C27 1.387(8) . ?
C26 C30 1.522(7) . ?
C27 C28 1.392(7) . ?
C29 O4 1.236(6) . ?
C29 O5 1.271(6) . ?
C30 O3 1.242(7) . ?
C30 O2 1.265(7) . ?
C31 C33 1.386(7) . ?
C31 C32 1.390(7) 7_556 ?
C31 C34 1.509(6) . ?
C32 C33 1.385(7) . ?
C32 C31 1.390(7) 7_556 ?
C33 N5 1.429(11) . ?
C34 O9 1.244(7) . ?
C34 O8 1.250(7) . ?
N2 Zn1 2.017(4) . ?
N3 Zn2 2.016(4) 8_556 ?
N4 O6 1.198(6) . ?
N4 O7 1.224(5) . ?
N5 O11 1.210(13) . ?
N5 O10 1.255(13) . ?
O1 Zn1 1.915(3) . ?
O1 Zn2 1.957(3) . ?
O2 Zn2 1.955(3) . ?
O4 Zn2 2.226(3) 2_655 ?
O5 Zn1 1.998(3) 8_556 ?
O8 Zn1 1.988(4) . ?
O9 Zn2 2.131(4) . ?
Zn1 O5 1.998(3) 8_455 ?
Zn2 N3 2.016(4) 8_455 ?
Zn2 O4 2.226(3) 2_655 ?
